data_7155156
loop_
_publ_author_name
'Ramachary, Dhevalapally B.'
'Prabhakar Reddy, T.'
'Suresh Kumar, A.'

_publ_section_title
;
 Organocatalytic azomethine imine-olefin click reaction: high-yielding
 stereoselective synthesis of spiroindane-1,3-dione-pyrazolidinones.
;
_journal_issue 27
_journal_name_full 'Organic &amp; biomolecular chemistry'
_journal_page_first 6517
_journal_page_last 6522
_journal_paper_doi 10.1039/c6ob01009a
_journal_volume 14
_journal_year 2016
_chemical_formula_sum 'C24 H24 N2 O3'
_chemical_formula_weight 388.47
_chemical_name_systematic
;
 ?
;
_space_group_IT_number 14
_symmetry_cell_setting monoclinic
_symmetry_space_group_name_Hall '-P 2yn'
_symmetry_space_group_name_H-M 'P 1 21/n 1'
_atom_sites_solution_hydrogens geom
_atom_sites_solution_primary direct
_atom_sites_solution_secondary difmap
_audit_creation_method SHELXL-97
_audit_update_record
;
2016-03-12 deposited with the CCDC.
2016-06-03 downloaded from the CCDC.
;
_cell_angle_alpha 90.00
_cell_angle_beta 111.703(4)
_cell_angle_gamma 90.00
_cell_formula_units_Z 4
_cell_length_a 12.1612(18)
_cell_length_b 12.2372(19)
_cell_length_c 14.9998(20)
_cell_measurement_reflns_used 5227
_cell_measurement_temperature 298(2)
_cell_measurement_theta_max 24.09
_cell_measurement_theta_min 2.45
_cell_volume 2074.0(5)
_computing_cell_refinement 'Bruker SAINT'
_computing_data_collection 'Bruker APEX2'
_computing_data_reduction 'Bruker SAINT'
_computing_molecular_graphics 'Bruker SHELXTL'
_computing_publication_material 'Bruker SHELXTL'
_computing_structure_refinement 'SHELXL-2014 (Sheldrick 2014)'
_computing_structure_solution 'SHELXT 2014/4 (Sheldrick, 2014)'
_diffrn_ambient_temperature 298(2)
_diffrn_measured_fraction_theta_full 0.998
_diffrn_measured_fraction_theta_max 0.998
_diffrn_measurement_device_type 'Bruker APEX-II CCD'
_diffrn_measurement_method '\f and \w scans'
_diffrn_radiation_monochromator graphite
_diffrn_radiation_source 'fine-focus sealed tube'
_diffrn_radiation_type MoK\a
_diffrn_radiation_wavelength 0.71073
_diffrn_reflns_av_R_equivalents 0.045
_diffrn_reflns_av_sigmaI/netI 0.0299
_diffrn_reflns_limit_h_max 14
_diffrn_reflns_limit_h_min -14
_diffrn_reflns_limit_k_max 14
_diffrn_reflns_limit_k_min -14
_diffrn_reflns_limit_l_max 17
_diffrn_reflns_limit_l_min -17
_diffrn_reflns_number 18038
_diffrn_reflns_theta_full 25.00
_diffrn_reflns_theta_max 25.00
_diffrn_reflns_theta_min 2.2
_exptl_absorpt_coefficient_mu 0.08
_exptl_crystal_colour 'light brown'
_exptl_crystal_density_diffrn 1.244
_exptl_crystal_density_meas ?
_exptl_crystal_density_method 'not measured'
_exptl_crystal_description block
_exptl_crystal_F_000 823.9
_exptl_crystal_size_max 0.28
_exptl_crystal_size_mid 0.24
_exptl_crystal_size_min 0.20
_refine_diff_density_max 0.245
_refine_diff_density_min -0.209
_refine_diff_density_rms 0.038
_refine_ls_extinction_coef 'not measured'
_refine_ls_extinction_method none
_refine_ls_goodness_of_fit_ref 1.056
_refine_ls_hydrogen_treatment mixed
_refine_ls_matrix_type full
_refine_ls_number_parameters 262
_refine_ls_number_reflns 3658
_refine_ls_number_restraints 0
_refine_ls_restrained_S_all 1.056
_refine_ls_R_factor_all 0.0799
_refine_ls_R_factor_gt 0.0538
_refine_ls_shift/su_max 0.000
_refine_ls_shift/su_mean 0.000
_refine_ls_structure_factor_coef Fsqd
_refine_ls_weighting_details 'calc w=1/[\s^2^(Fo^2^)+(0.0537P)^2^+1.2324P] where P=(Fo^2^+2Fc^2^)/3'
_refine_ls_weighting_scheme calc
_refine_ls_wR_factor_gt 0.131
_refine_ls_wR_factor_ref 0.142
_reflns_number_gt 2675
_reflns_number_total 3658
_reflns_threshold_expression >2\s(I)
_cod_data_source_file c6ob01009a3.cif
_cod_data_source_block dbr4vr_a_a
_cod_depositor_comments
;
The following automatic conversions were performed:

'_symmetry_cell_setting' value 'Monoclinic' changed to 'monoclinic'
according to
/usr/data/users/saulius/crontab/automatic-downloads/rss-feeds/RSC/lib/dictionaries/cif_core.dic
dictionary named 'cif_core.dic' version 2.4.2 from 2011-04-26.

'_exptl_crystal_density_meas' value 'not measured' was changed to '?'
- the value is perceived as not measured.

Automatic conversion script
Id: cif_fix_values 4268 2015-11-12 08:31:59Z antanas 

 Adding full bibliography for 7155156.cif.

2018-02-03
Z value and formula changed from absurd orginal values
                 miguel
;
_cod_original_formula_weight 37.90
_cod_original_formula_units_Z 41
_cod_original_cell_volume 2074.02(36)
_cod_original_sg_symbol_H-M P2(1)/n
_cod_original_formula_sum 'C2.34 H2.34 N0.20 O0.29'
_cod_database_code 7155156

loop_
_symmetry_equiv_pos_as_xyz
'x, y, z'
'-x+1/2, y+1/2, -z+1/2'
'-x, -y, -z'
'x-1/2, -y-1/2, z-1/2'

loop_
_atom_site_label
_atom_site_type_symbol
_atom_site_fract_x
_atom_site_fract_y
_atom_site_fract_z
_atom_site_U_iso_or_equiv
_atom_site_adp_type
_atom_site_occupancy
_atom_site_symmetry_multiplicity
_atom_site_calc_flag
_atom_site_refinement_flags
O2 O 0.26576(14) 0.78425(16) 0.22534(12) 0.0600(5) Uani 1 1 d .
O1 O 0.68034(14) 0.77333(16) 0.37572(13) 0.0639(5) Uani 1 1 d .
O3 O 0.36840(17) 0.98356(18) 0.02393(14) 0.0702(6) Uani 1 1 d .
N2 N 0.51194(17) 0.88194(16) 0.13426(14) 0.0472(5) Uani 1 1 d .
N1 N 0.56238(17) 0.77335(17) 0.14186(14) 0.0488(5) Uani 1 1 d .
C12 C 0.39830(19) 0.70376(18) 0.37165(15) 0.0393(5) Uani 1 1 d .
C13 C 0.36454(19) 0.75921(19) 0.27824(16) 0.0405(5) Uani 1 1 d .
C7 C 0.5211(2) 0.70402(18) 0.41671(16) 0.0415(5) Uani 1 1 d .
C15 C 0.47727(18) 0.78341(19) 0.25820(15) 0.0393(5) Uani 1 1 d .
C14 C 0.5761(2) 0.75531(19) 0.35432(17) 0.0434(6) Uani 1 1 d .
C11 C 0.3271(2) 0.6592(2) 0.41653(17) 0.0491(6) Uani 1 1 d .
H11 H 0.2452 0.6578 0.3861 0.059 Uiso 1 1 calc R
C17 C 0.4799(2) 0.90083(19) 0.21821(16) 0.0430(6) Uani 1 1 d .
H17 H 0.3993 0.9302 0.1956 0.052 Uiso 1 1 calc R
C16 C 0.4810(2) 0.70975(19) 0.17399(16) 0.0432(6) Uani 1 1 d .
H16 H 0.4025 0.7124 0.1227 0.052 Uiso 1 1 calc R
C24 C 0.4350(2) 0.9057(2) 0.04309(18) 0.0507(6) Uani 1 1 d .
C8 C 0.5753(2) 0.6625(2) 0.50873(17) 0.0535(7) Uani 1 1 d .
H8 H 0.6571 0.6634 0.5395 0.064 Uiso 1 1 calc R
C2 C 0.5141(2) 0.5910(2) 0.19494(17) 0.0455(6) Uani 1 1 d .
C10 C 0.3816(3) 0.6173(2) 0.50758(19) 0.0589(7) Uani 1 1 d .
H10 H 0.3359 0.5867 0.5390 0.071 Uiso 1 1 calc R
C9 C 0.5037(3) 0.6200(2) 0.55302(19) 0.0614(7) Uani 1 1 d .
H9 H 0.5381 0.5925 0.6150 0.074 Uiso 1 1 calc R
C18 C 0.5620(2) 0.9842(2) 0.28585(18) 0.0544(7) Uani 1 1 d .
H18A H 0.5608 1.0503 0.2497 0.065 Uiso 1 1 calc R
H18B H 0.6420 0.9557 0.3083 0.065 Uiso 1 1 calc R
C23 C 0.4526(2) 0.8211(2) -0.02347(18) 0.0602(7) Uani 1 1 d .
H23A H 0.4742 0.8552 -0.0730 0.072 Uiso 1 1 calc R
H23B H 0.3813 0.7783 -0.0535 0.072 Uiso 1 1 calc R
C19 C 0.5324(2) 1.0146(2) 0.37287(18) 0.0565(7) Uani 1 1 d .
H19 H 0.5277 0.9471 0.4064 0.068 Uiso 1 1 calc R
C22 C 0.5529(3) 0.7503(2) 0.04177(18) 0.0616(7) Uani 1 1 d .
H22A H 0.5358 0.6736 0.0266 0.074 Uiso 1 1 calc R
H22B H 0.6265 0.7683 0.0339 0.074 Uiso 1 1 calc R
C3 C 0.4257(3) 0.5129(2) 0.1671(2) 0.0630(7) Uani 1 1 d .
H3 H 0.3473 0.5342 0.1363 0.076 Uiso 1 1 calc R
C1 C 0.6305(2) 0.5571(3) 0.2402(2) 0.0646(8) Uani 1 1 d .
H1 H 0.6912 0.6084 0.2592 0.077 Uiso 1 1 calc R
C6 C 0.6564(3) 0.4474(3) 0.2569(2) 0.0791(10) Uani 1 1 d .
H6 H 0.7347 0.4253 0.2874 0.095 Uiso 1 1 calc R
C4 C 0.4532(4) 0.4026(3) 0.1849(3) 0.0862(10) Uani 1 1 d .
H4 H 0.3932 0.3505 0.1666 0.103 Uiso 1 1 calc R
C5 C 0.5687(4) 0.3710(3) 0.2292(3) 0.0871(11) Uani 1 1 d .
H5 H 0.5873 0.2973 0.2404 0.104 Uiso 1 1 calc R
C20 C 0.6335(3) 1.0843(3) 0.4410(2) 0.0882(11) Uani 1 1 d .
H20A H 0.6160 1.1035 0.4964 0.132 Uiso 1 1 calc R
H20B H 0.6417 1.1496 0.4085 0.132 Uiso 1 1 calc R
H20C H 0.7059 1.0434 0.4606 0.132 Uiso 1 1 calc R
C21 C 0.4153(3) 1.0742(3) 0.3464(2) 0.0879(11) Uani 1 1 d .
H21A H 0.4007 1.0906 0.4037 0.132 Uiso 1 1 calc R
H21B H 0.3528 1.0287 0.3052 0.132 Uiso 1 1 calc R
H21C H 0.4183 1.1409 0.3137 0.132 Uiso 1 1 calc R

loop_
_atom_site_aniso_label
_atom_site_aniso_U_11
_atom_site_aniso_U_22
_atom_site_aniso_U_33
_atom_site_aniso_U_23
_atom_site_aniso_U_13
_atom_site_aniso_U_12
O2 0.0333(9) 0.0907(14) 0.0501(11) 0.0110(9) 0.0085(8) 0.0005(9)
O1 0.0320(9) 0.0806(14) 0.0709(13) 0.0047(10) 0.0094(9) -0.0005(8)
O3 0.0638(12) 0.0808(14) 0.0644(12) 0.0192(11) 0.0217(10) 0.0157(11)
N2 0.0513(12) 0.0477(12) 0.0451(12) -0.0003(9) 0.0209(10) 0.0002(9)
N1 0.0502(12) 0.0530(13) 0.0491(12) -0.0022(9) 0.0252(10) 0.0021(9)
C12 0.0428(12) 0.0409(13) 0.0340(12) -0.0065(10) 0.0140(10) -0.0018(10)
C13 0.0330(12) 0.0496(14) 0.0364(12) -0.0057(10) 0.0099(10) -0.0025(10)
C7 0.0439(13) 0.0369(12) 0.0385(13) -0.0061(10) 0.0095(10) 0.0008(10)
C15 0.0330(11) 0.0484(13) 0.0356(12) -0.0036(10) 0.0115(9) -0.0022(10)
C14 0.0360(13) 0.0446(13) 0.0459(13) -0.0061(11) 0.0109(11) 0.0027(10)
C11 0.0535(14) 0.0505(15) 0.0460(14) -0.0068(11) 0.0215(12) -0.0055(12)
C17 0.0400(12) 0.0473(14) 0.0435(13) -0.0035(10) 0.0174(11) -0.0002(10)
C16 0.0399(12) 0.0485(14) 0.0422(13) -0.0059(11) 0.0164(10) -0.0030(10)
C24 0.0435(13) 0.0600(17) 0.0470(15) 0.0064(12) 0.0149(12) -0.0098(12)
C8 0.0584(15) 0.0489(15) 0.0414(14) -0.0025(12) 0.0045(12) 0.0037(12)
C2 0.0508(14) 0.0490(14) 0.0439(13) -0.0049(11) 0.0259(12) 0.0009(11)
C10 0.085(2) 0.0502(16) 0.0506(16) -0.0030(12) 0.0354(15) -0.0048(14)
C9 0.088(2) 0.0524(16) 0.0382(14) 0.0025(12) 0.0176(15) 0.0037(14)
C18 0.0623(16) 0.0493(15) 0.0545(15) -0.0040(12) 0.0248(13) -0.0086(12)
C23 0.0616(16) 0.0761(19) 0.0436(15) -0.0073(13) 0.0203(13) -0.0164(14)
C19 0.0736(17) 0.0465(15) 0.0508(15) -0.0046(12) 0.0247(13) 0.0008(13)
C22 0.0739(19) 0.0704(18) 0.0521(16) -0.0068(13) 0.0367(15) -0.0021(15)
C3 0.0703(18) 0.0554(18) 0.0644(18) -0.0108(14) 0.0261(15) -0.0086(14)
C1 0.0567(16) 0.0665(19) 0.080(2) 0.0084(15) 0.0362(15) 0.0116(14)
C6 0.088(2) 0.080(2) 0.092(2) 0.0254(19) 0.059(2) 0.032(2)
C4 0.123(3) 0.056(2) 0.088(3) -0.0124(17) 0.050(2) -0.021(2)
C5 0.149(4) 0.052(2) 0.088(3) 0.0136(17) 0.076(3) 0.025(2)
C20 0.100(3) 0.079(2) 0.074(2) -0.0239(18) 0.0193(19) -0.0142(19)
C21 0.094(2) 0.093(3) 0.078(2) -0.0148(19) 0.0328(19) 0.027(2)

loop_
_atom_type_symbol
_atom_type_description
_atom_type_scat_dispersion_real
_atom_type_scat_dispersion_imag
_atom_type_scat_source
C C 0.0033 0.0016 'International Tables Vol C Tables 4.2.6.8 and 6.1.1.4'
H H 0.0000 0.0000 'International Tables Vol C Tables 4.2.6.8 and 6.1.1.4'
N N 0.0061 0.0033 'International Tables Vol C Tables 4.2.6.8 and 6.1.1.4'
O O 0.0106 0.0060 'International Tables Vol C Tables 4.2.6.8 and 6.1.1.4'

loop_
_geom_angle_atom_site_label_1
_geom_angle_atom_site_label_2
_geom_angle_atom_site_label_3
_geom_angle
C24 N2 N1 112.6(2)
C24 N2 C17 121.5(2)
N1 N2 C17 108.40(17)
N2 N1 C16 101.18(17)
N2 N1 C22 102.81(19)
C16 N1 C22 114.8(2)
C11 C12 C7 120.9(2)
C11 C12 C13 129.6(2)
C7 C12 C13 109.41(19)
O2 C13 C12 127.0(2)
O2 C13 C15 124.4(2)
C12 C13 C15 108.66(18)
C8 C7 C12 120.7(2)
C8 C7 C14 128.8(2)
C12 C7 C14 110.4(2)
C14 C15 C13 102.61(18)
C14 C15 C17 116.50(18)
C13 C15 C17 113.51(18)
C14 C15 C16 112.48(19)
C13 C15 C16 109.92(18)
C17 C15 C16 102.06(17)
O1 C14 C7 125.9(2)
O1 C14 C15 126.1(2)
C7 C14 C15 108.02(18)
C10 C11 C12 117.9(2)
N2 C17 C18 111.15(19)
N2 C17 C15 103.55(18)
C18 C17 C15 117.54(19)
N1 C16 C2 114.61(19)
N1 C16 C15 100.54(18)
C2 C16 C15 118.1(2)
O3 C24 N2 123.5(2)
O3 C24 C23 128.9(2)
N2 C24 C23 107.6(2)
C9 C8 C7 117.8(2)
C3 C2 C1 118.7(3)
C3 C2 C16 119.0(2)
C1 C2 C16 122.3(2)
C11 C10 C9 120.9(3)
C8 C9 C10 121.7(2)
C17 C18 C19 115.5(2)
C24 C23 C22 104.0(2)
C21 C19 C18 112.9(2)
C21 C19 C20 110.5(3)
C18 C19 C20 108.8(2)
N1 C22 C23 106.5(2)
C2 C3 C4 120.5(3)
C6 C1 C2 120.2(3)
C5 C6 C1 120.7(3)
C5 C4 C3 119.8(3)
C6 C5 C4 120.1(3)

loop_
_geom_bond_atom_site_label_1
_geom_bond_atom_site_label_2
_geom_bond_distance
O2 C13 1.209(3)
O1 C14 1.207(3)
O3 C24 1.214(3)
N2 C24 1.373(3)
N2 N1 1.450(3)
N2 C17 1.467(3)
N1 C16 1.474(3)
N1 C22 1.490(3)
C12 C11 1.389(3)
C12 C7 1.393(3)
C12 C13 1.472(3)
C13 C15 1.537(3)
C7 C8 1.387(3)
C7 C14 1.477(3)
C15 C14 1.536(3)
C15 C17 1.562(3)
C15 C16 1.566(3)
C11 C10 1.378(4)
C17 C18 1.523(3)
C16 C2 1.510(3)
C24 C23 1.507(4)
C8 C9 1.377(4)
C2 C3 1.383(4)
C2 C1 1.388(3)
C10 C9 1.386(4)
C18 C19 1.523(4)
C23 C22 1.521(4)
C19 C21 1.516(4)
C19 C20 1.534(4)
C3 C4 1.392(4)
C1 C6 1.381(4)
C6 C5 1.362(5)
C4 C5 1.369(5)
